data_4503594
loop_
_publ_author_name
'Xue, Ming'
'Zhu, Guangshan'
'Li, Yangxue'
'Zhao, Xiaojun'
'Jin, Zhao'
'Kang, Enhua'
'Qiu, Shilun'

_publ_section_title
;
 Structure, Hydrogen Storage, and Luminescence Properties of Three 3D
 Metal&#x2212;Organic Frameworks with NbO and PtS Topologies
;
_journal_issue 7
_journal_name_full 'Crystal Growth &amp; Design'
_journal_page_first 2478
_journal_paper_doi 10.1021/cg8001114
_journal_volume 8
_journal_year 2008
_chemical_formula_moiety 'C31 H27 Cd2 N7 O13'
_chemical_formula_sum 'C31 H27 Cd2 N7 O13'
_chemical_formula_weight 930.40
_chemical_melting_point ?
_chemical_name_systematic
; 
 ? 
;
_space_group_IT_number 33
_symmetry_cell_setting orthorhombic
_symmetry_space_group_name_Hall 'P 2c -2n'
_symmetry_space_group_name_H-M 'P n a 21'
_atom_sites_solution_hydrogens geom
_atom_sites_solution_primary direct
_atom_sites_solution_secondary difmap
_audit_creation_method SHELXL-97
_cell_angle_alpha 90.00
_cell_angle_beta 90.00
_cell_angle_gamma 90.00
_cell_formula_units_Z 4
_cell_length_a 23.5160(11)
_cell_length_b 15.1207(7)
_cell_length_c 12.8597(6)
_cell_measurement_temperature 293(2)
_cell_volume 4572.6(4)
_computing_cell_refinement 'Bruker SMART'
_computing_data_collection 'Bruker SMART'
_computing_data_reduction 'Bruker SMART'
_computing_molecular_graphics SHELXP-97
_computing_publication_material SHELXTL
_computing_structure_refinement 'SHELXL-97 (Sheldrick, 1997)'
_computing_structure_solution 'SHELXS-97 (Sheldrick, 1990)'
_diffrn_ambient_temperature 293(2)
_diffrn_detector_area_resol_mean 9.00cm
_diffrn_measured_fraction_theta_full 1.000
_diffrn_measured_fraction_theta_max 1.000
_diffrn_measurement_device_type 'CCD area detector'
_diffrn_measurement_method 'phi and omega scans'
_diffrn_radiation_monochromator graphite
_diffrn_radiation_source 'fine-focus sealed tube'
_diffrn_radiation_type MoK\a
_diffrn_radiation_wavelength 0.71073
_diffrn_reflns_av_R_equivalents 0.0865
_diffrn_reflns_av_sigmaI/netI 0.1346
_diffrn_reflns_limit_h_max 27
_diffrn_reflns_limit_h_min -24
_diffrn_reflns_limit_k_max 12
_diffrn_reflns_limit_k_min -17
_diffrn_reflns_limit_l_max 12
_diffrn_reflns_limit_l_min -15
_diffrn_reflns_number 23521
_diffrn_reflns_theta_full 25.00
_diffrn_reflns_theta_max 25.00
_diffrn_reflns_theta_min 1.73
_diffrn_standards_decay_% none
_diffrn_standards_interval_count none
_diffrn_standards_interval_time none
_diffrn_standards_number none
_exptl_absorpt_coefficient_mu 0.988
_exptl_absorpt_correction_type none
_exptl_crystal_colour yellowy
_exptl_crystal_density_diffrn 1.351
_exptl_crystal_density_meas ?
_exptl_crystal_density_method 'not measured'
_exptl_crystal_description block
_exptl_crystal_F_000 1848
_exptl_crystal_size_max 0.26
_exptl_crystal_size_mid 0.20
_exptl_crystal_size_min 0.18
_refine_diff_density_max 1.658
_refine_diff_density_min -0.548
_refine_diff_density_rms 0.161
_refine_ls_abs_structure_details 'Flack H D (1983), Acta Cryst. A39, 876-881'
_refine_ls_abs_structure_Flack 0.07(6)
_refine_ls_extinction_method none
_refine_ls_goodness_of_fit_ref 1.001
_refine_ls_hydrogen_treatment mixed
_refine_ls_matrix_type full
_refine_ls_number_parameters 484
_refine_ls_number_reflns 7637
_refine_ls_number_restraints 103
_refine_ls_restrained_S_all 1.001
_refine_ls_R_factor_all 0.1032
_refine_ls_R_factor_gt 0.0582
_refine_ls_shift/su_max 0.000
_refine_ls_shift/su_mean 0.000
_refine_ls_structure_factor_coef Fsqd
_refine_ls_weighting_details 'calc w=1/[\s^2^(Fo^2^)+(0.0678P)^2^+0.0000P] where P=(Fo^2^+2Fc^2^)/3'
_refine_ls_weighting_scheme calc
_refine_ls_wR_factor_gt 0.1501
_refine_ls_wR_factor_ref 0.1669
_reflns_number_gt 4513
_reflns_number_total 7637
_reflns_threshold_expression >2sigma(I)
_cod_data_source_file cg8001114-file004.cif
_cod_data_source_block JUC-63
_cod_depositor_comments
;
The following automatic conversions were performed:

'_chemical_melting_point' value 'not measured' was changed to '?' -
the value is undefined or not given.

'_symmetry_cell_setting' value
'Orthorhombic' changed to 'orthorhombic' according to
/home/saulius/struct/CIF-dictionaries/cif_core.dic dictionary named
'cif_core.dic' version 2.4.1 from 2010-06-29.

Automatic conversion script
Id: cif_fix_values 1715 2011-07-08 13:25:40Z adriana 

The following automatic conversions were performed:

'_exptl_crystal_density_meas' value 'none' was changed to '?' - the
value is perceived as not measured.

Automatic conversion script
Id: cif_fix_values 3008 2015-01-20 13:52:24Z robertas 
;
_cod_original_sg_symbol_H-M Pna2(1)
_cod_database_code 4503594

loop_
_symmetry_equiv_pos_as_xyz
'x, y, z'
'-x, -y, z+1/2'
'x+1/2, -y+1/2, z'
'-x+1/2, y+1/2, z+1/2'

loop_
_atom_site_label
_atom_site_type_symbol
_atom_site_fract_x
_atom_site_fract_y
_atom_site_fract_z
_atom_site_U_iso_or_equiv
_atom_site_adp_type
_atom_site_occupancy
_atom_site_symmetry_multiplicity
_atom_site_calc_flag
_atom_site_refinement_flags
Cd1 Cd 0.38505(4) 0.36013(6) 0.13270(8) 0.0352(2) Uani 1 1 d .
Cd2 Cd 0.50014(4) 0.23267(5) 0.24750(9) 0.0303(2) Uani 1 1 d .
O1 O 0.5016(4) 0.3574(7) 0.3621(8) 0.047(3) Uani 1 1 d .
O2 O 0.4191(4) 0.3220(6) 0.2933(7) 0.040(2) Uani 1 1 d .
O3 O 0.5230(5) 0.6150(8) 0.5839(8) 0.069(4) Uani 1 1 d .
O4 O 0.4498(4) 0.6970(6) 0.6268(10) 0.050(2) Uani 1 1 d .
O5 O 0.1168(4) 0.7160(7) 0.5915(8) 0.059(3) Uani 1 1 d .
O6 O 0.0398(4) 0.6404(6) 0.6375(11) 0.053(2) Uani 1 1 d .
O7 O 0.0786(4) 0.3291(7) 0.3087(8) 0.056(3) Uani 1 1 d .
O8 O 0.0085(4) 0.3749(6) 0.3944(8) 0.053(3) Uani 1 1 d .
O9 O 0.2935(4) 0.3505(7) 0.1715(9) 0.063(4) Uani 1 1 d .
O10 O 0.3641(5) 0.4083(9) -0.0290(9) 0.068(4) Uani 1 1 d .
O11 O 0.3814(5) 0.5044(6) 0.1763(7) 0.054(3) Uani 1 1 d .
O12 O 0.2836(12) 0.873(2) 0.368(2) 0.210(11) Uani 1 1 d U
O13 O 0.2341(9) 0.1132(15) 0.536(2) 0.171(8) Uani 1 1 d U
N1 N 0.2809(4) 0.5368(8) 0.4849(9) 0.041(3) Uani 1 1 d .
N2 N 0.2503(4) 0.4819(8) 0.4465(9) 0.039(3) Uani 1 1 d .
N3 N 0.2026(5) 0.3913(9) 0.1489(14) 0.065(4) Uani 1 1 d .
N4 N 0.4031(8) 0.4438(12) -0.1892(12) 0.082(5) Uani 1 1 d U
N5 N 0.3967(5) 0.6484(9) 0.1359(15) 0.068(3) Uani 1 1 d .
N6 N 0.2240(11) 0.7933(17) 0.282(2) 0.138(8) Uani 1 1 d U
N7 N 0.2758(12) 0.1435(18) 0.3964(19) 0.136(8) Uani 1 1 d U
C1 C 0.4499(6) 0.3712(9) 0.3531(10) 0.029(3) Uani 1 1 d .
C2 C 0.4227(5) 0.4437(9) 0.4092(10) 0.033(3) Uani 1 1 d .
C3 C 0.4583(5) 0.5062(9) 0.4660(9) 0.032(3) Uani 1 1 d .
H3 H 0.4976 0.4998 0.4652 0.039 Uiso 1 1 calc R
C4 C 0.4348(5) 0.5718(9) 0.5188(10) 0.032(3) Uani 1 1 d .
C5 C 0.4719(6) 0.6337(11) 0.5786(11) 0.040(4) Uani 1 1 d .
C6 C 0.3768(5) 0.5831(10) 0.5217(11) 0.039(3) Uani 1 1 d .
H6 H 0.3615 0.6317 0.5562 0.047 Uiso 1 1 calc R
C7 C 0.3404(6) 0.5223(10) 0.4732(12) 0.046(4) Uani 1 1 d .
C8 C 0.3628(5) 0.4541(9) 0.4127(11) 0.038(4) Uani 1 1 d .
H8 H 0.3391 0.4164 0.3756 0.046 Uiso 1 1 calc R
C9 C 0.1925(5) 0.4946(10) 0.4621(10) 0.038(4) Uani 1 1 d .
C10 C 0.1708(5) 0.5658(9) 0.5184(10) 0.037(4) Uani 1 1 d .
H10 H 0.1955 0.6074 0.5464 0.045 Uiso 1 1 calc R
C11 C 0.1104(6) 0.5756(10) 0.5337(10) 0.038(3) Uani 1 1 d .
C12 C 0.0866(7) 0.6492(9) 0.5935(10) 0.040(4) Uani 1 1 d .
C13 C 0.0746(5) 0.5059(12) 0.4890(11) 0.038(3) Uani 1 1 d .
H13 H 0.0356 0.5082 0.5004 0.046 Uiso 1 1 calc R
C14 C 0.0956(6) 0.4390(9) 0.4323(10) 0.034(3) Uani 1 1 d .
C15 C 0.0573(6) 0.3746(9) 0.3720(12) 0.034(3) Uani 1 1 d .
C16 C 0.1541(6) 0.4341(9) 0.4207(11) 0.042(4) Uani 1 1 d .
H16 H 0.1688 0.3871 0.3826 0.050 Uiso 1 1 calc R
C17 C 0.2583(7) 0.4034(14) 0.1605(12) 0.065(5) Uani 1 1 d .
H17 H 0.2706 0.4619 0.1597 0.079 Uiso 1 1 calc R
C18 C 0.1842(8) 0.3003(13) 0.128(2) 0.102(6) Uani 1 1 d U
H18A H 0.2113 0.2721 0.0826 0.153 Uiso 1 1 calc R
H18B H 0.1477 0.3012 0.0945 0.153 Uiso 1 1 calc R
H18C H 0.1818 0.2680 0.1917 0.153 Uiso 1 1 calc R
C19 C 0.1615(8) 0.4631(13) 0.126(2) 0.108(7) Uani 1 1 d U
H19A H 0.1796 0.5071 0.0831 0.162 Uiso 1 1 calc R
H19B H 0.1489 0.4896 0.1894 0.162 Uiso 1 1 calc R
H19C H 0.1294 0.4391 0.0891 0.162 Uiso 1 1 calc R
C20 C 0.3932(10) 0.3958(14) -0.1057(19) 0.088(7) Uani 1 1 d U
H20 H 0.4122 0.3418 -0.1053 0.106 Uiso 1 1 calc R
C21 C 0.4409(10) 0.4118(17) -0.2746(18) 0.142(10) Uani 1 1 d U
H21A H 0.4768 0.4418 -0.2708 0.212 Uiso 1 1 calc R
H21B H 0.4234 0.4237 -0.3405 0.212 Uiso 1 1 calc R
H21C H 0.4468 0.3493 -0.2673 0.212 Uiso 1 1 calc R
C22 C 0.3723(10) 0.5239(15) -0.2039(15) 0.102(8) Uani 1 1 d .
H22A H 0.3346 0.5174 -0.1760 0.152 Uiso 1 1 calc R
H22B H 0.3699 0.5369 -0.2769 0.152 Uiso 1 1 calc R
H22C H 0.3914 0.5713 -0.1688 0.152 Uiso 1 1 calc R
C23 C 0.3970(7) 0.5604(11) 0.1234(19) 0.068(5) Uani 1 1 d .
H23 H 0.4125 0.5414 0.0608 0.082 Uiso 1 1 calc R
C24 C 0.4044(11) 0.7109(16) 0.0568(17) 0.129(9) Uani 1 1 d U
H24A H 0.4202 0.6825 -0.0034 0.193 Uiso 1 1 calc R
H24B H 0.4299 0.7562 0.0804 0.193 Uiso 1 1 calc R
H24C H 0.3685 0.7369 0.0391 0.193 Uiso 1 1 calc R
C25 C 0.3679(12) 0.6748(18) 0.237(2) 0.153(10) Uani 1 1 d U
H25A H 0.3296 0.6526 0.2381 0.229 Uiso 1 1 calc R
H25B H 0.3673 0.7381 0.2430 0.229 Uiso 1 1 calc R
H25C H 0.3886 0.6503 0.2948 0.229 Uiso 1 1 calc R
C26 C 0.2475(16) 0.806(3) 0.367(3) 0.165(14) Uani 1 1 d U
C27 C 0.1781(13) 0.721(2) 0.280(3) 0.164(12) Uani 1 1 d U
C28 C 0.2377(17) 0.828(3) 0.183(3) 0.218(18) Uani 1 1 d U
C29 C 0.2531(11) 0.094(2) 0.454(2) 0.117(9) Uani 1 1 d U
C30 C 0.322(3) 0.147(4) 0.321(5) 0.34(3) Uani 1 1 d U
C31 C 0.287(2) 0.228(3) 0.415(4) 0.25(2) Uani 1 1 d U

loop_
_atom_site_aniso_label
_atom_site_aniso_U_11
_atom_site_aniso_U_22
_atom_site_aniso_U_33
_atom_site_aniso_U_23
_atom_site_aniso_U_13
_atom_site_aniso_U_12
Cd1 0.0307(4) 0.0317(5) 0.0432(5) 0.0011(6) 0.0006(6) 0.0012(4)
Cd2 0.0278(4) 0.0264(4) 0.0366(4) 0.0009(6) -0.0013(5) 0.0021(5)
O1 0.028(6) 0.051(6) 0.061(7) -0.019(5) -0.003(5) 0.005(6)
O2 0.041(6) 0.034(6) 0.046(6) -0.006(5) 0.008(5) 0.000(5)
O3 0.043(7) 0.084(10) 0.079(9) -0.036(7) -0.009(6) -0.004(6)
O4 0.046(6) 0.046(6) 0.058(6) -0.023(7) 0.008(6) 0.000(5)
O5 0.045(6) 0.039(6) 0.093(9) -0.022(6) 0.016(6) 0.001(5)
O6 0.038(5) 0.052(6) 0.071(6) -0.021(7) 0.019(7) 0.000(5)
O7 0.058(7) 0.053(8) 0.056(7) -0.033(6) 0.004(6) -0.007(6)
O8 0.042(7) 0.035(6) 0.082(8) -0.010(5) 0.023(5) -0.006(5)
O9 0.027(6) 0.059(8) 0.104(11) 0.021(7) 0.014(6) 0.015(5)
O10 0.071(9) 0.083(10) 0.049(7) 0.017(7) 0.006(6) 0.018(7)
O11 0.090(8) 0.016(6) 0.056(7) 0.011(5) 0.011(6) -0.006(6)
O12 0.218(18) 0.206(18) 0.206(17) -0.014(15) -0.030(15) 0.015(15)
O13 0.190(15) 0.163(16) 0.160(14) 0.011(13) 0.032(13) -0.009(13)
N1 0.021(7) 0.036(7) 0.065(8) -0.016(6) -0.007(6) -0.003(5)
N2 0.022(6) 0.043(8) 0.052(8) -0.021(6) -0.005(5) 0.008(5)
N3 0.034(7) 0.067(10) 0.093(12) -0.004(10) 0.017(8) 0.007(6)
N4 0.105(12) 0.092(12) 0.048(9) 0.022(9) 0.009(9) -0.008(10)
N5 0.083(10) 0.068(10) 0.054(7) 0.002(10) 0.016(10) -0.007(8)
N6 0.152(15) 0.133(16) 0.128(15) -0.009(13) 0.009(13) 0.033(13)
N7 0.175(16) 0.118(15) 0.116(14) -0.002(13) 0.047(13) -0.025(14)
C1 0.031(8) 0.026(8) 0.031(7) -0.002(7) 0.003(6) 0.000(6)
C2 0.030(8) 0.044(10) 0.025(8) -0.001(7) 0.001(6) 0.005(7)
C3 0.032(7) 0.030(8) 0.034(8) 0.003(7) 0.000(6) -0.009(6)
C4 0.033(8) 0.033(8) 0.031(8) -0.010(7) 0.001(6) -0.003(6)
C5 0.023(8) 0.054(11) 0.042(8) 0.009(8) 0.000(6) -0.002(8)
C6 0.026(8) 0.041(9) 0.051(9) -0.015(7) 0.007(7) -0.005(7)
C7 0.036(9) 0.043(11) 0.060(11) -0.022(8) 0.002(7) -0.002(7)
C8 0.025(8) 0.038(9) 0.051(9) -0.017(8) -0.005(7) 0.001(6)
C9 0.028(8) 0.037(9) 0.051(9) -0.005(8) 0.001(6) -0.007(7)
C10 0.027(8) 0.038(9) 0.047(9) -0.014(7) -0.011(7) -0.003(6)
C11 0.034(8) 0.047(10) 0.033(8) -0.005(7) 0.007(7) 0.007(7)
C12 0.055(10) 0.016(8) 0.049(10) -0.016(7) -0.007(7) 0.009(7)
C13 0.019(6) 0.060(10) 0.036(8) -0.007(7) 0.009(7) -0.006(8)
C14 0.033(8) 0.035(9) 0.033(8) 0.001(7) -0.004(6) 0.001(6)
C15 0.025(8) 0.020(9) 0.057(10) 0.010(7) -0.012(7) 0.000(6)
C16 0.045(10) 0.035(9) 0.045(9) -0.011(7) 0.000(7) 0.005(7)
C17 0.054(12) 0.092(15) 0.050(12) 0.000(10) 0.005(9) -0.014(10)
C18 0.084(11) 0.104(13) 0.119(13) -0.018(14) 0.024(13) -0.016(10)
C19 0.069(11) 0.130(14) 0.125(14) 0.001(14) 0.031(13) 0.015(11)
C20 0.095(14) 0.066(12) 0.104(14) 0.014(11) -0.034(12) -0.002(11)
C21 0.155(16) 0.154(17) 0.116(16) 0.030(14) 0.055(14) 0.008(14)
C22 0.13(2) 0.091(19) 0.086(15) 0.044(13) 0.008(14) 0.019(15)
C23 0.076(13) 0.049(11) 0.080(14) -0.027(13) -0.006(12) 0.013(9)
C24 0.174(18) 0.096(15) 0.117(15) 0.035(13) 0.041(14) 0.002(13)
C25 0.187(18) 0.131(16) 0.140(17) -0.008(15) 0.018(16) 0.003(14)
C26 0.16(2) 0.17(2) 0.17(2) -0.024(17) 0.008(17) 0.006(16)
C27 0.159(18) 0.145(18) 0.189(19) -0.005(16) 0.020(16) -0.036(15)
C28 0.23(2) 0.21(2) 0.21(2) 0.007(18) 0.008(17) 0.005(17)
C29 0.117(16) 0.134(17) 0.102(15) -0.003(14) 0.030(13) -0.024(13)
C30 0.34(3) 0.34(3) 0.34(3) 0.018(19) 0.02(2) 0.03(2)
C31 0.27(3) 0.21(3) 0.26(3) -0.005(19) 0.023(19) -0.035(19)

loop_
_atom_type_symbol
_atom_type_description
_atom_type_scat_dispersion_real
_atom_type_scat_dispersion_imag
_atom_type_scat_source
C C 0.0033 0.0016 'International Tables Vol C Tables 4.2.6.8 and 6.1.1.4'
H H 0.0000 0.0000 'International Tables Vol C Tables 4.2.6.8 and 6.1.1.4'
N N 0.0061 0.0033 'International Tables Vol C Tables 4.2.6.8 and 6.1.1.4'
O O 0.0106 0.0060 'International Tables Vol C Tables 4.2.6.8 and 6.1.1.4'
Cd Cd -0.8075 1.2024 'International Tables Vol C Tables 4.2.6.8 and 6.1.1.4'

loop_
_geom_angle_atom_site_label_1
_geom_angle_atom_site_label_2
_geom_angle_atom_site_label_3
_geom_angle
_geom_angle_site_symmetry_1
_geom_angle_site_symmetry_3
O9 Cd1 O5 88.3(4) . 4_544
O9 Cd1 O11 88.3(4) . .
O5 Cd1 O11 176.6(4) 4_544 .
O9 Cd1 O10 90.9(4) . .
O5 Cd1 O10 95.3(4) 4_544 .
O11 Cd1 O10 84.8(4) . .
O9 Cd1 O3 173.5(4) . 2_664
O5 Cd1 O3 96.5(4) 4_544 2_664
O11 Cd1 O3 86.9(4) . 2_664
O10 Cd1 O3 84.3(4) . 2_664
O9 Cd1 O2 96.9(4) . .
O5 Cd1 O2 88.6(4) 4_544 .
O11 Cd1 O2 91.9(3) . .
O10 Cd1 O2 171.3(4) . .
O3 Cd1 O2 87.6(3) 2_664 .
O6 Cd2 O7 108.5(4) 4_544 3
O6 Cd2 O4 94.6(4) 4_544 2_664
O7 Cd2 O4 90.5(4) 3 2_664
O6 Cd2 O1 154.5(3) 4_544 .
O7 Cd2 O1 95.8(4) 3 .
O4 Cd2 O1 92.6(4) 2_664 .
O6 Cd2 O2 100.1(3) 4_544 .
O7 Cd2 O2 144.0(4) 3 .
O4 Cd2 O2 108.8(3) 2_664 .
O1 Cd2 O2 54.5(3) . .
O6 Cd2 O8 96.1(4) 4_544 3
O7 Cd2 O8 52.5(3) 3 3
O4 Cd2 O8 143.0(3) 2_664 3
O1 Cd2 O8 92.7(4) . 3
O2 Cd2 O8 104.0(3) . 3
O6 Cd2 C15 102.6(4) 4_544 3
O7 Cd2 C15 26.1(4) 3 3
O4 Cd2 C15 116.6(4) 2_664 3
O1 Cd2 C15 95.9(4) . 3
O2 Cd2 C15 126.7(4) . 3
O8 Cd2 C15 26.4(4) 3 3
C1 O1 Cd2 93.5(8) . .
C1 O2 Cd1 126.1(8) . .
C1 O2 Cd2 91.5(7) . .
Cd1 O2 Cd2 101.4(3) . .
C5 O3 Cd1 153.9(11) . 2_665
C5 O4 Cd2 119.5(9) . 2_665
C12 O5 Cd1 141.1(10) . 4
C12 O6 Cd2 127.1(9) . 4
C15 O7 Cd2 98.0(9) . 3_455
C15 O8 Cd2 83.7(9) . 3_455
C17 O9 Cd1 128.4(12) . .
C20 O10 Cd1 125.0(13) . .
C23 O11 Cd1 123.7(12) . .
N2 N1 C7 115.9(12) . .
N1 N2 C9 115.4(11) . .
C17 N3 C18 116.1(15) . .
C17 N3 C19 124.2(16) . .
C18 N3 C19 117.2(15) . .
C20 N4 C22 119(2) . .
C20 N4 C21 122(2) . .
C22 N4 C21 118.8(17) . .
C23 N5 C24 126(2) . .
C23 N5 C25 111.5(18) . .
C24 N5 C25 120.2(17) . .
C26 N6 C28 129(4) . .
C26 N6 C27 116(3) . .
C28 N6 C27 114(3) . .
C29 N7 C31 126(4) . .
C29 N7 C30 141(4) . .
C31 N7 C30 86(3) . .
O1 C1 O2 120.5(12) . .
O1 C1 C2 120.7(12) . .
O2 C1 C2 118.7(12) . .
C8 C2 C3 118.8(12) . .
C8 C2 C1 122.3(13) . .
C3 C2 C1 118.8(12) . .
C4 C3 C2 120.2(12) . .
C3 C4 C6 121.5(13) . .
C3 C4 C5 119.4(12) . .
C6 C4 C5 119.2(12) . .
O3 C5 O4 123.3(14) . .
O3 C5 C4 116.9(14) . .
O4 C5 C4 119.5(12) . .
C4 C6 C7 120.7(13) . .
C8 C7 C6 120.1(13) . .
C8 C7 N1 123.0(13) . .
C6 C7 N1 116.8(13) . .
C7 C8 C2 118.4(13) . .
C16 C9 N2 119.3(13) . .
C16 C9 C10 118.0(12) . .
N2 C9 C10 122.7(12) . .
C9 C10 C11 120.7(12) . .
C10 C11 C12 121.8(13) . .
C10 C11 C13 115.9(12) . .
C12 C11 C13 122.2(12) . .
O5 C12 O6 127.2(13) . .
O5 C12 C11 113.0(14) . .
O6 C12 C11 119.8(13) . .
C14 C13 C11 123.0(11) . .
C13 C14 C16 117.6(13) . .
C13 C14 C15 122.5(12) . .
C16 C14 C15 119.6(13) . .
O7 C15 O8 125.6(14) . .
O7 C15 C14 118.1(13) . .
O8 C15 C14 116.3(14) . .
O7 C15 Cd2 55.9(8) . 3_455
O8 C15 Cd2 69.9(8) . 3_455
C14 C15 Cd2 172.6(10) . 3_455
C14 C16 C9 124.6(13) . .
O9 C17 N3 128.3(19) . .
O10 C20 N4 132(2) . .
O11 C23 N5 131(2) . .
N6 C26 O12 115(4) . .
O13 C29 N7 125(3) . .
N7 C30 C31 44(2) . .
N7 C31 C30 50(3) . .

loop_
_geom_bond_atom_site_label_1
_geom_bond_atom_site_label_2
_geom_bond_distance
_geom_bond_site_symmetry_2
Cd1 O9 2.216(10) .
Cd1 O5 2.244(10) 4_544
Cd1 O11 2.254(9) .
Cd1 O10 2.258(11) .
Cd1 O3 2.283(11) 2_664
Cd1 O2 2.289(9) .
Cd2 O6 2.198(11) 4_544
Cd2 O7 2.212(10) 3
Cd2 O4 2.218(10) 2_664
Cd2 O1 2.393(9) .
Cd2 O2 2.409(9) .
Cd2 O8 2.501(10) 3
Cd2 C15 2.646(14) 3
O1 C1 1.238(14) .
O2 C1 1.291(15) .
O3 C5 1.237(16) .
O3 Cd1 2.283(11) 2_665
O4 C5 1.253(16) .
O4 Cd2 2.219(10) 2_665
O5 C12 1.235(16) .
O5 Cd1 2.244(10) 4
O6 C12 1.244(16) .
O6 Cd2 2.198(11) 4
O7 C15 1.177(16) .
O7 Cd2 2.212(10) 3_455
O8 C15 1.184(15) .
O8 Cd2 2.501(10) 3_455
O9 C17 1.159(19) .
O10 C20 1.21(2) .
O11 C23 1.15(2) .
O12 C26 1.33(4) .
O13 C29 1.18(3) .
N1 N2 1.204(14) .
N1 C7 1.424(16) .
N2 C9 1.390(15) .
N3 C17 1.331(18) .
N3 C18 1.47(2) .
N3 C19 1.49(2) .
N4 C20 1.32(2) .
N4 C22 1.42(2) .
N4 C21 1.49(2) .
N5 C23 1.341(18) .
N5 C24 1.40(2) .
N5 C25 1.52(3) .
N6 C26 1.23(4) .
N6 C28 1.42(4) .
N6 C27 1.54(3) .
N7 C29 1.19(3) .
N7 C31 1.32(5) .
N7 C30 1.46(6) .
C1 C2 1.460(18) .
C2 C8 1.418(17) .
C2 C3 1.459(18) .
C3 C4 1.323(17) .
C4 C6 1.376(17) .
C4 C5 1.493(18) .
C6 C7 1.402(18) .
C7 C8 1.395(19) .
C9 C16 1.390(18) .
C9 C10 1.394(18) .
C10 C11 1.441(17) .
C11 C12 1.463(18) .
C11 C13 1.47(2) .
C13 C14 1.34(2) .
C14 C16 1.386(18) .
C14 C15 1.536(18) .
C15 Cd2 2.647(14) 3_455
C30 C31 1.90(7) .
